data_1562130
loop_
_publ_author_name
'Van Lommel, Ruben'
'Bock, Jonathan'
'Daniliuc, Constantin'
'Hennecke, Ulrich'
'De Proft, Frank'

_publ_section_title
;
 A Dynamic Picture of the Halolactonization Reaction through a Combination
 of ab-initio Metadynamics and Experimental Investigations .
;
_journal_name_full 'Chemical Science'
_journal_paper_doi 10.1039/D1SC01014J
_journal_year 2021
_chemical_formula_sum 'C13 H13 Br O2'
_chemical_formula_weight 281.14
_space_group_crystal_system triclinic
_space_group_IT_number 2
_space_group_name_Hall '-P 1'
_space_group_name_H-M_alt 'P -1'
_atom_sites_solution_hydrogens geom
_audit_creation_method 'APEX3 v2019.1-0'
_audit_update_record
;
2021-01-14 deposited with the CCDC.	2021-04-23 downloaded from the CCDC.
;
_cell_angle_alpha 77.5970(10)
_cell_angle_beta 69.8180(10)
_cell_angle_gamma 67.0810(10)
_cell_formula_units_Z 2
_cell_length_a 8.5352(2)
_cell_length_b 8.6441(2)
_cell_length_c 8.8394(2)
_cell_measurement_reflns_used 4344
_cell_measurement_temperature 102.(2)
_cell_measurement_theta_max 26.7563
_cell_measurement_theta_min 2.4656
_cell_volume 561.35(2)
_computing_cell_refinement 'SAINT V8.40A (Bruker Nano, Inc., 2019)'
_computing_data_collection 'APEX3 v2019.1-0'
_computing_data_reduction 'SAINT V8.40A (Bruker Nano, Inc., 2019)'
_computing_molecular_graphics 'shelXle (C.B. Huebschle, rev 958)'
_computing_structure_refinement 'SHELXL-2018/3 (Sheldrick, 2018)'
_computing_structure_solution 'SHELXT 2014/5 (Sheldrick, 2014)'
_diffrn_ambient_temperature 102.(2)
_diffrn_detector_area_resol_mean 7.3910
_diffrn_measured_fraction_theta_full 0.996
_diffrn_measured_fraction_theta_max 0.996
_diffrn_measurement_device_type 'Bruker D8 Venture PHOTON III Diffractometer'
_diffrn_measurement_method 'phi / omega scans'
_diffrn_radiation_monochromator 'MX mirror'
_diffrn_radiation_type MoK\a
_diffrn_radiation_wavelength 0.71073
_diffrn_reflns_av_R_equivalents 0.0371
_diffrn_reflns_av_unetI/netI 0.0312
_diffrn_reflns_limit_h_max 10
_diffrn_reflns_limit_h_min -10
_diffrn_reflns_limit_k_max 10
_diffrn_reflns_limit_k_min -10
_diffrn_reflns_limit_l_max 11
_diffrn_reflns_limit_l_min -11
_diffrn_reflns_number 9047
_diffrn_reflns_theta_full 26.77
_diffrn_reflns_theta_max 26.77
_diffrn_reflns_theta_min 2.47
_diffrn_source 'Mo Ims'
_diffrn_source_type 'micro focus tube'
_exptl_absorpt_coefficient_mu 3.642
_exptl_absorpt_correction_T_max 0.82
_exptl_absorpt_correction_T_min 0.76
_exptl_absorpt_correction_type multi-scan
_exptl_absorpt_process_details
;
SADABS-2016/2 Bruker AXS area detector scaling and absorption correction.
Krause, L., Herbst-Irmer, R., Sheldrick G.M. & Stalke D.,
J. Appl. Cryst. 48 (2015) 3-10
;
_exptl_crystal_colour colourless
_exptl_crystal_density_diffrn 1.663
_exptl_crystal_density_method 'not measured'
_exptl_crystal_description prism
_exptl_crystal_F_000 284
_exptl_crystal_size_max 0.168
_exptl_crystal_size_mid 0.090
_exptl_crystal_size_min 0.057
_refine_diff_density_max 0.466
_refine_diff_density_min -0.228
_refine_ls_extinction_method none
_refine_ls_goodness_of_fit_ref 1.046
_refine_ls_hydrogen_treatment constr
_refine_ls_matrix_type full
_refine_ls_number_parameters 145
_refine_ls_number_reflns 2386
_refine_ls_number_restraints 0
_refine_ls_restrained_S_all 1.046
_refine_ls_R_factor_all 0.0261
_refine_ls_R_factor_gt 0.0222
_refine_ls_shift/su_max 0.001
_refine_ls_shift/su_mean 0.000
_refine_ls_structure_factor_coef Fsqd
_refine_ls_weighting_details 'w=1/[\s^2^(Fo^2^)+(0.0168P)^2^+0.3260P] where P=(Fo^2^+2Fc^2^)/3'
_refine_ls_weighting_scheme calc
_refine_ls_wR_factor_gt 0.0482
_refine_ls_wR_factor_ref 0.0503
_reflns_number_gt 2207
_reflns_number_total 2386
_reflns_threshold_expression 'I > 2\s(I)'
_cod_data_source_file d1sc01014j3.cif
_cod_data_source_block dan9942
_cod_depositor_comments
;
The following automatic conversions were performed:

data item '_exptl_absorpt_correction_type' value 'Multi-Scan' was
changed to 'multi-scan' in accordance with the
/home/data/users/saulius/crontab/automatic-downloads/rss-feeds/RSC/lib/dictionaries/cif_core.dic
dictionary named 'cif_core.dic' version 2.4.2 last updated on
2011-04-26.

Automatic conversion script
Id: cif_fix_values 7556 2019-12-06 15:28:31Z antanas 
;
_cod_database_code 1562130

loop_
_space_group_symop_operation_xyz
'x, y, z'
'-x, -y, -z'

loop_
_atom_site_type_symbol
_atom_site_label
_atom_site_fract_x
_atom_site_fract_y
_atom_site_fract_z
_atom_site_U_iso_or_equiv
_atom_site_adp_type
_atom_site_calc_flag
_atom_site_refinement_flags_adp
_atom_site_refinement_flags_occupancy
_atom_site_refinement_flags_posn
_atom_site_occupancy
_atom_site_disorder_assembly
_atom_site_disorder_group
Br Br1 0.23935(3) 0.97392(2) 0.21046(2) 0.01792(7) Uani d . . . 1 . .
O O1 -0.09574(18) 0.67584(19) 0.35473(17) 0.0219(3) Uani d . . . 1 . .
O O2 0.19711(16) 0.60753(17) 0.24406(15) 0.0138(3) Uani d . . . 1 . .
C C1 0.4540(3) 0.2930(2) 0.3057(2) 0.0151(4) Uani d . . . 1 . .
H H1 0.333893 0.303354 0.362261 0.018 Uiso calc U . R 1 . .
C C2 0.5827(3) 0.1344(2) 0.2860(2) 0.0171(4) Uani d . . . 1 . .
H H2 0.550946 0.036683 0.330015 0.021 Uiso calc U . R 1 . .
C C3 0.7588(3) 0.1179(3) 0.2016(2) 0.0177(4) Uani d . . . 1 . .
H H3 0.847518 0.009294 0.186995 0.021 Uiso calc U . R 1 . .
C C4 0.8031(3) 0.2611(3) 0.1394(2) 0.0164(4) Uani d . . . 1 . .
H H4 0.923218 0.249419 0.081454 0.02 Uiso calc U . R 1 . .
C C5 0.6758(2) 0.4232(2) 0.1594(2) 0.0129(4) Uani d . . . 1 . .
C C6 0.4986(2) 0.4384(2) 0.2434(2) 0.0122(4) Uani d . . . 1 . .
C C7 0.7328(2) 0.5750(2) 0.0919(2) 0.0152(4) Uani d . . . 1 . .
H H7A 0.754803 0.590468 -0.026967 0.018 Uiso calc U . R 1 . .
H H7B 0.845847 0.554102 0.113805 0.018 Uiso calc U . R 1 . .
C C8 0.5943(2) 0.7365(2) 0.1642(2) 0.0143(4) Uani d . . . 1 . .
H H8A 0.593139 0.734736 0.276972 0.017 Uiso calc U . R 1 . .
H H8B 0.623527 0.835853 0.100389 0.017 Uiso calc U . R 1 . .
C C9 0.4137(2) 0.7470(2) 0.1611(2) 0.0129(4) Uani d . . . 1 . .
H H9 0.424514 0.729812 0.049073 0.015 Uiso calc U . R 1 . .
C C10 0.3526(2) 0.6099(2) 0.2775(2) 0.0120(4) Uani d . . . 1 . .
C C11 0.2869(2) 0.6390(2) 0.4596(2) 0.0142(4) Uani d . . . 1 . .
H H11A 0.328503 0.532061 0.525932 0.017 Uiso calc U . R 1 . .
H H11B 0.330827 0.721876 0.477926 0.017 Uiso calc U . R 1 . .
C C12 0.0843(2) 0.7067(3) 0.5020(2) 0.0164(4) Uani d . . . 1 . .
H H12A 0.031146 0.651097 0.606518 0.02 Uiso calc U . R 1 . .
H H12B 0.037115 0.830035 0.509187 0.02 Uiso calc U . R 1 . .
C C13 0.0452(3) 0.6652(2) 0.3658(2) 0.0154(4) Uani d . . . 1 . .

loop_
_atom_site_aniso_label
_atom_site_aniso_U_11
_atom_site_aniso_U_22
_atom_site_aniso_U_33
_atom_site_aniso_U_12
_atom_site_aniso_U_13
_atom_site_aniso_U_23
Br1 0.01673(11) 0.01156(10) 0.02045(11) -0.00192(7) -0.00354(7) -0.00028(7)
O1 0.0128(7) 0.0269(8) 0.0263(8) -0.0080(6) -0.0054(6) -0.0016(6)
O2 0.0106(6) 0.0175(7) 0.0147(6) -0.0044(5) -0.0044(5) -0.0037(5)
C1 0.0164(9) 0.0178(10) 0.0125(9) -0.0071(8) -0.0041(7) -0.0020(7)
C2 0.0234(10) 0.0131(10) 0.0172(9) -0.0074(8) -0.0084(8) -0.0002(7)
C3 0.0205(10) 0.0132(10) 0.0174(9) 0.0012(8) -0.0089(8) -0.0049(7)
C4 0.0135(9) 0.0193(10) 0.0155(9) -0.0019(8) -0.0057(7) -0.0046(7)
C5 0.0147(9) 0.0156(10) 0.0099(8) -0.0047(8) -0.0055(7) -0.0017(7)
C6 0.0143(9) 0.0130(9) 0.0100(8) -0.0037(7) -0.0051(7) -0.0020(7)
C7 0.0126(9) 0.0169(10) 0.0153(9) -0.0054(8) -0.0021(7) -0.0026(7)
C8 0.0141(9) 0.0135(9) 0.0164(9) -0.0060(8) -0.0040(7) -0.0016(7)
C9 0.0134(9) 0.0096(9) 0.0128(9) -0.0014(7) -0.0034(7) -0.0007(7)
C10 0.0108(8) 0.0153(9) 0.0121(8) -0.0056(7) -0.0043(7) -0.0017(7)
C11 0.0155(9) 0.0160(10) 0.0106(8) -0.0049(8) -0.0028(7) -0.0028(7)
C12 0.0143(9) 0.0178(10) 0.0142(9) -0.0049(8) -0.0003(7) -0.0036(7)
C13 0.0138(9) 0.0120(9) 0.0171(9) -0.0036(7) -0.0028(7) 0.0006(7)

loop_
_atom_type_symbol
_atom_type_description
_atom_type_scat_dispersion_real
_atom_type_scat_dispersion_imag
_atom_type_scat_source
C C 0.0033 0.0016 'International Tables Vol C Tables 4.2.6.8 and 6.1.1.4'
H H 0.0000 0.0000 'International Tables Vol C Tables 4.2.6.8 and 6.1.1.4'
Br Br -0.2901 2.4595 'International Tables Vol C Tables 4.2.6.8 and 6.1.1.4'
O O 0.0106 0.0060 'International Tables Vol C Tables 4.2.6.8 and 6.1.1.4'

loop_
_geom_angle_atom_site_label_1
_geom_angle_atom_site_label_2
_geom_angle_atom_site_label_3
_geom_angle_site_symmetry_1
_geom_angle_site_symmetry_3
_geom_angle
_geom_angle_publ_flag
C13 O2 C10 . . 112.04(14) ?
C2 C1 C6 . . 120.79(18) ?
C2 C1 H1 . . 119.6 ?
C6 C1 H1 . . 119.6 ?
C1 C2 C3 . . 120.03(18) ?
C1 C2 H2 . . 120.0 ?
C3 C2 H2 . . 120.0 ?
C4 C3 C2 . . 119.32(18) ?
C4 C3 H3 . . 120.3 ?
C2 C3 H3 . . 120.3 ?
C3 C4 C5 . . 121.81(18) ?
C3 C4 H4 . . 119.1 ?
C5 C4 H4 . . 119.1 ?
C4 C5 C6 . . 118.42(17) ?
C4 C5 C7 . . 119.44(17) ?
C6 C5 C7 . . 122.14(17) ?
C1 C6 C5 . . 119.63(17) ?
C1 C6 C10 . . 118.34(16) ?
C5 C6 C10 . . 121.95(16) ?
C5 C7 C8 . . 112.69(15) ?
C5 C7 H7A . . 109.1 ?
C8 C7 H7A . . 109.1 ?
C5 C7 H7B . . 109.1 ?
C8 C7 H7B . . 109.1 ?
H7A C7 H7B . . 107.8 ?
C9 C8 C7 . . 108.26(15) ?
C9 C8 H8A . . 110.0 ?
C7 C8 H8A . . 110.0 ?
C9 C8 H8B . . 110.0 ?
C7 C8 H8B . . 110.0 ?
H8A C8 H8B . . 108.4 ?
C8 C9 C10 . . 111.41(15) ?
C8 C9 Br1 . . 109.68(12) ?
C10 C9 Br1 . . 111.32(12) ?
C8 C9 H9 . . 108.1 ?
C10 C9 H9 . . 108.1 ?
Br1 C9 H9 . . 108.1 ?
O2 C10 C9 . . 107.77(14) ?
O2 C10 C6 . . 107.44(14) ?
C9 C10 C6 . . 109.26(14) ?
O2 C10 C11 . . 104.42(14) ?
C9 C10 C11 . . 115.44(15) ?
C6 C10 C11 . . 112.03(15) ?
C12 C11 C10 . . 104.97(15) ?
C12 C11 H11A . . 110.8 ?
C10 C11 H11A . . 110.8 ?
C12 C11 H11B . . 110.8 ?
C10 C11 H11B . . 110.8 ?
H11A C11 H11B . . 108.8 ?
C13 C12 C11 . . 104.58(15) ?
C13 C12 H12A . . 110.8 ?
C11 C12 H12A . . 110.8 ?
C13 C12 H12B . . 110.8 ?
C11 C12 H12B . . 110.8 ?
H12A C12 H12B . . 108.9 ?
O1 C13 O2 . . 120.31(18) ?
O1 C13 C12 . . 128.93(18) ?
O2 C13 C12 . . 110.76(16) ?

loop_
_geom_bond_atom_site_label_1
_geom_bond_atom_site_label_2
_geom_bond_site_symmetry_2
_geom_bond_distance
_geom_bond_publ_flag
Br1 C9 . 1.9745(18) ?
O1 C13 . 1.207(2) ?
O2 C13 . 1.361(2) ?
O2 C10 . 1.464(2) ?
C1 C2 . 1.384(3) ?
C1 C6 . 1.399(3) ?
C1 H1 . 0.95 ?
C2 C3 . 1.394(3) ?
C2 H2 . 0.95 ?
C3 C4 . 1.380(3) ?
C3 H3 . 0.95 ?
C4 C5 . 1.401(3) ?
C4 H4 . 0.95 ?
C5 C6 . 1.403(3) ?
C5 C7 . 1.508(3) ?
C6 C10 . 1.528(3) ?
C7 C8 . 1.527(3) ?
C7 H7A . 0.99 ?
C7 H7B . 0.99 ?
C8 C9 . 1.518(3) ?
C8 H8A . 0.99 ?
C8 H8B . 0.99 ?
C9 C10 . 1.524(3) ?
C9 H9 . 1.0 ?
C10 C11 . 1.552(2) ?
C11 C12 . 1.527(3) ?
C11 H11A . 0.99 ?
C11 H11B . 0.99 ?
C12 C13 . 1.499(3) ?
C12 H12A . 0.99 ?
C12 H12B . 0.99 ?

loop_
_geom_torsion_atom_site_label_1
_geom_torsion_atom_site_label_2
_geom_torsion_atom_site_label_3
_geom_torsion_atom_site_label_4
_geom_torsion_site_symmetry_1
_geom_torsion_site_symmetry_2
_geom_torsion_site_symmetry_3
_geom_torsion_site_symmetry_4
_geom_torsion
_geom_torsion_publ_flag
C6 C1 C2 C3 . . . . -0.8(3) ?
C1 C2 C3 C4 . . . . 0.5(3) ?
C2 C3 C4 C5 . . . . 0.3(3) ?
C3 C4 C5 C6 . . . . -0.8(3) ?
C3 C4 C5 C7 . . . . 178.67(17) ?
C2 C1 C6 C5 . . . . 0.2(3) ?
C2 C1 C6 C10 . . . . -176.51(17) ?
C4 C5 C6 C1 . . . . 0.5(3) ?
C7 C5 C6 C1 . . . . -178.94(17) ?
C4 C5 C6 C10 . . . . 177.17(16) ?
C7 C5 C6 C10 . . . . -2.3(3) ?
C4 C5 C7 C8 . . . . -163.20(16) ?
C6 C5 C7 C8 . . . . 16.3(2) ?
C5 C7 C8 C9 . . . . -47.0(2) ?
C7 C8 C9 C10 . . . . 67.94(19) ?
C7 C8 C9 Br1 . . . . -168.34(12) ?
C13 O2 C10 C9 . . . . -110.31(16) ?
C13 O2 C10 C6 . . . . 132.06(15) ?
C13 O2 C10 C11 . . . . 12.93(19) ?
C8 C9 C10 O2 . . . . -168.95(14) ?
Br1 C9 C10 O2 . . . . 68.27(16) ?
C8 C9 C10 C6 . . . . -52.50(19) ?
Br1 C9 C10 C6 . . . . -175.28(12) ?
C8 C9 C10 C11 . . . . 74.8(2) ?
Br1 C9 C10 C11 . . . . -47.97(19) ?
C1 C6 C10 O2 . . . . -46.9(2) ?
C5 C6 C10 O2 . . . . 136.47(17) ?
C1 C6 C10 C9 . . . . -163.52(16) ?
C5 C6 C10 C9 . . . . 19.8(2) ?
C1 C6 C10 C11 . . . . 67.3(2) ?
C5 C6 C10 C11 . . . . -109.40(19) ?
O2 C10 C11 C12 . . . . -17.67(18) ?
C9 C10 C11 C12 . . . . 100.46(18) ?
C6 C10 C11 C12 . . . . -133.64(16) ?
C10 C11 C12 C13 . . . . 16.20(19) ?
C10 O2 C13 O1 . . . . 177.85(17) ?
C10 O2 C13 C12 . . . . -2.6(2) ?
C11 C12 C13 O1 . . . . 170.4(2) ?
C11 C12 C13 O2 . . . . -9.1(2) ?
